data_4319926
loop_
_publ_author_name
'Shao-Liang Zheng'
'Ming-Liang Tong'
'Ruo-Wen Fu'
'Xiao-Ming Chen'
'Seik-Weng Ng'

_publ_contact_author
;
      Chen, Xiao-Ming
      School of Chemistry and Chemical Engineering
      Zhongshan University
      Guangzhou, 510275
      P. R. China
;
_publ_contact_author_email cescxm@zsu.edu.cn
_publ_contact_author_fax '86 20 84112245'
_publ_contact_author_phone 86-20-84113986
_publ_section_title
;
 Toward Designed Assembly of Microporous Coordination Networks Constructed
 from Silver(I)-Hexamethylenetetramine Layers
;
_journal_name_full 'Inorganic Chemistry'
_journal_page_first 3562
_journal_page_last 3569
_journal_paper_doi 10.1021/ic001237z
_journal_volume 40
_journal_year 2001
_chemical_formula_sum 'C13 H15 Ag N6 O6'
_chemical_formula_weight 459.18
_chemical_name_systematic
;
 ?
;
_space_group_IT_number 62
_symmetry_cell_setting orthorhombic
_symmetry_space_group_name_Hall '-P 2ac 2n'
_symmetry_space_group_name_H-M 'P n m a'
_atom_sites_solution_hydrogens geom
_atom_sites_solution_primary direct
_atom_sites_solution_secondary difmap
_audit_creation_method SHELXL-97
_cell_angle_alpha 90.00
_cell_angle_beta 90.00
_cell_angle_gamma 90.00
_cell_formula_units_Z 4
_cell_length_a 23.026(7)
_cell_length_b 6.5270(10)
_cell_length_c 10.466(4)
_cell_measurement_reflns_used 25
_cell_measurement_temperature 293(2)
_cell_measurement_theta_max 15
_cell_measurement_theta_min 7.5
_cell_volume 1572.9(8)
_computing_cell_refinement 'SHELXTL-Plus (Sheldrick, 1990)'
_computing_data_collection 'SHELXTL-Plus (Sheldrick, 1990)'
_computing_data_reduction 'SHELXTL-Plus (Sheldrick, 1990)'
_computing_molecular_graphics 'SHELXTL V. 5.0 (Sheldrick, 1995)'
_computing_publication_material 'SHELXL-97 (Sheldrick, 1997)'
_computing_structure_refinement 'SHELXL-97 (Sheldrick, 1997)'
_computing_structure_solution 'SHELXS-97 (Sheldrick, 1997)'
_diffrn_ambient_temperature 293(2)
_diffrn_measured_fraction_theta_full 0.934
_diffrn_measured_fraction_theta_max 0.934
_diffrn_measurement_device_type 'Siemens R3m'
_diffrn_measurement_method '\w scan'
_diffrn_radiation_monochromator graphite
_diffrn_radiation_source 'fine-focus sealed tube'
_diffrn_radiation_type MoK\a
_diffrn_radiation_wavelength 0.71073
_diffrn_reflns_av_R_equivalents 0.0357
_diffrn_reflns_av_sigmaI/netI 0.0493
_diffrn_reflns_limit_h_max 28
_diffrn_reflns_limit_h_min -1
_diffrn_reflns_limit_k_max 8
_diffrn_reflns_limit_k_min 0
_diffrn_reflns_limit_l_max 12
_diffrn_reflns_limit_l_min 0
_diffrn_reflns_number 1768
_diffrn_reflns_theta_full 26.00
_diffrn_reflns_theta_max 26.00
_diffrn_reflns_theta_min 2.14
_diffrn_standards_decay_% none
_diffrn_standards_interval_count 200
_diffrn_standards_number 2
_exptl_absorpt_coefficient_mu 1.330
_exptl_absorpt_correction_T_max 0.7070
_exptl_absorpt_correction_T_min 0.5921
_exptl_absorpt_correction_type semi-empirical
_exptl_absorpt_process_details '\y-scans (North et al., 1968)'
_exptl_crystal_colour 'pale yellow'
_exptl_crystal_density_diffrn 1.939
_exptl_crystal_density_method 'not measured'
_exptl_crystal_description block
_exptl_crystal_F_000 920
_exptl_crystal_size_max 0.44
_exptl_crystal_size_mid 0.30
_exptl_crystal_size_min 0.28
_refine_diff_density_max 0.476
_refine_diff_density_min -0.503
_refine_diff_density_rms 0.099
_refine_ls_extinction_coef 0.0001(2)
_refine_ls_extinction_expression Fc^*^=kFc[1+0.001xFc^2^\l^3^/sin(2\q)]^-1/4^
_refine_ls_extinction_method SHELXL
_refine_ls_goodness_of_fit_ref 1.023
_refine_ls_hydrogen_treatment mixed
_refine_ls_matrix_type full
_refine_ls_number_parameters 149
_refine_ls_number_reflns 1685
_refine_ls_number_restraints 0
_refine_ls_restrained_S_all 1.023
_refine_ls_R_factor_all 0.0659
_refine_ls_R_factor_gt 0.0380
_refine_ls_shift/su_max 0.000
_refine_ls_shift/su_mean 0.000
_refine_ls_structure_factor_coef Fsqd
_refine_ls_weighting_details 'w=1/[\s^2^(Fo^2^)+(0.0381P)^2^+0.0731P] where P=(Fo^2^+2Fc^2^)/3'
_refine_ls_weighting_scheme calc
_refine_ls_wR_factor_gt 0.0757
_refine_ls_wR_factor_ref 0.0848
_reflns_number_gt 1220
_reflns_number_total 1685
_reflns_threshold_expression >2sigma(I)
_cod_data_source_file ic001237z_4.cif
_cod_data_source_block complex3
_cod_depositor_comments
;
The following automatic conversions were performed:

'_refine_ls_weighting_scheme' value 'calc
w=1/[\s^2^(Fo^2^)+(0.0381P)^2^+0.0731P] where P=(Fo^2^+2Fc^2^)/3' was
changed to 'calc'. New tag '_refine_ls_weighting_details' was
created. The value of the new tag was set to
'w=1/[\s^2^(Fo^2^)+(0.0381P)^2^+0.0731P] where P=(Fo^2^+2Fc^2^)/3'.

Automatic conversion script
Id: cif_fix_values 3143 2015-03-26 13:38:13Z robertas 
;
_cod_database_code 4319926

loop_
_symmetry_equiv_pos_as_xyz
'x, y, z'
'-x+1/2, -y, z+1/2'
'-x, y+1/2, -z'
'x+1/2, -y+1/2, -z+1/2'
'-x, -y, -z'
'x-1/2, y, -z-1/2'
'x, -y-1/2, z'
'-x-1/2, y-1/2, z-1/2'

loop_
_atom_site_label
_atom_site_type_symbol
_atom_site_fract_x
_atom_site_fract_y
_atom_site_fract_z
_atom_site_U_iso_or_equiv
_atom_site_adp_type
_atom_site_occupancy
_atom_site_calc_flag
_atom_site_refinement_flags
_atom_site_disorder_assembly
_atom_site_disorder_group
Ag1 Ag 0.23434(2) 0.2500 0.14427(4) 0.03198(17) Uani 1 d S . .
O1 O 0.1365(2) 0.2500 0.0908(5) 0.090(3) Uani 1 d S . .
O2 O 0.1522(2) 0.2500 -0.1144(4) 0.0535(15) Uani 1 d S . .
O3 O -0.0246(4) 0.2500 -0.3923(7) 0.163(5) Uani 1 d S . .
O4 O -0.1080(3) 0.2500 -0.3126(6) 0.077(2) Uani 1 d S . .
O5 O -0.1304(2) 0.2500 0.1442(6) 0.0724(18) Uani 1 d S . .
O6 O -0.0553(3) 0.2500 0.2656(7) 0.081(2) Uani 1 d S . .
N1 N 0.2106(2) 0.2500 0.3671(4) 0.0250(11) Uani 1 d S . .
N2 N 0.1333(2) 0.2500 0.5265(4) 0.0269(12) Uani 1 d S . .
N3 N 0.22315(13) 0.0610(5) 0.5671(3) 0.0250(8) Uani 1 d . . .
N4 N -0.0556(4) 0.2500 -0.3025(8) 0.072(2) Uani 1 d S . .
N5 N -0.0782(3) 0.2500 0.1625(8) 0.0529(18) Uani 1 d S . .
C1 C 0.1465(3) 0.2500 0.3904(6) 0.0335(16) Uani 1 d S . .
H1 H 0.1293 0.1309 0.3520 0.080 Uiso 1 d R . .
C2 C 0.15885(16) 0.0681(7) 0.5845(4) 0.0303(10) Uani 1 d . . .
H2A H 0.1421 -0.0515 0.5459 0.080 Uiso 1 d R . .
H2B H 0.1496 0.0658 0.6739 0.080 Uiso 1 d R . .
C3 C 0.23498(18) 0.0662(6) 0.4280(3) 0.0280(9) Uani 1 d . . .
H3A H 0.2762 0.0647 0.4146 0.080 Uiso 1 d R . .
H3B H 0.2190 -0.0540 0.3884 0.080 Uiso 1 d R . .
C4 C 0.2472(2) 0.2500 0.6242(5) 0.0287(15) Uani 1 d S . .
H4A H 0.2887 0.2500 0.6149 0.080 Uiso 1 d SR . .
H4B H 0.2386 0.2500 0.7139 0.080 Uiso 1 d SR . .
C5 C 0.1207(3) 0.2500 -0.0217(6) 0.0368(16) Uani 1 d S . .
C6 C 0.0552(3) 0.2500 -0.0419(6) 0.0293(14) Uani 1 d S . .
C7 C 0.0309(3) 0.2500 -0.1636(6) 0.0378(16) Uani 1 d S . .
H7A H 0.0553 0.2500 -0.2381 0.080 Uiso 1 d SR . .
C8 C -0.0292(3) 0.2500 -0.1741(7) 0.0421(19) Uani 1 d S . .
C9 C -0.0658(3) 0.2500 -0.0717(9) 0.049(2) Uani 1 d S . .
H9A H -0.1071 0.2500 -0.0833 0.080 Uiso 1 d SR . .
C10 C -0.0403(3) 0.2500 0.0467(7) 0.0362(17) Uani 1 d S . .
C11 C 0.0192(3) 0.2500 0.0642(6) 0.0318(14) Uani 1 d S . .
H11A H 0.0353 0.2500 0.1488 0.080 Uiso 1 d SR . .

loop_
_atom_site_aniso_label
_atom_site_aniso_U_11
_atom_site_aniso_U_22
_atom_site_aniso_U_33
_atom_site_aniso_U_23
_atom_site_aniso_U_13
_atom_site_aniso_U_12
Ag1 0.0403(3) 0.0340(3) 0.0216(2) 0.000 0.0020(3) 0.000
O1 0.041(3) 0.199(8) 0.029(3) 0.000 -0.010(2) 0.000
O2 0.041(3) 0.083(4) 0.036(3) 0.000 0.004(2) 0.000
O3 0.106(6) 0.338(17) 0.046(4) 0.000 -0.036(4) 0.000
O4 0.080(4) 0.055(4) 0.095(5) 0.000 -0.058(4) 0.000
O5 0.038(3) 0.068(4) 0.111(5) 0.000 0.011(4) 0.000
O6 0.052(4) 0.132(6) 0.060(4) 0.000 0.022(3) 0.000
N1 0.027(2) 0.028(3) 0.020(2) 0.000 0.003(2) 0.000
N2 0.024(3) 0.031(3) 0.026(3) 0.000 0.004(2) 0.000
N3 0.0317(19) 0.027(2) 0.0167(15) 0.0000(15) 0.0016(14) 0.0015(16)
N4 0.079(6) 0.075(6) 0.063(5) 0.000 -0.039(5) 0.000
N5 0.040(4) 0.035(3) 0.084(6) 0.000 0.015(4) 0.000
C1 0.032(3) 0.037(4) 0.031(4) 0.000 -0.006(3) 0.000
C2 0.034(2) 0.030(3) 0.027(2) 0.001(2) 0.0061(19) -0.006(2)
C3 0.039(2) 0.026(2) 0.0181(17) 0.0010(18) 0.0025(19) 0.003(2)
C4 0.037(4) 0.030(3) 0.019(3) 0.000 -0.004(2) 0.000
C5 0.040(4) 0.042(4) 0.028(3) 0.000 0.001(3) 0.000
C6 0.033(3) 0.029(3) 0.026(3) 0.000 -0.005(3) 0.000
C7 0.051(4) 0.034(4) 0.028(4) 0.000 -0.007(3) 0.000
C8 0.044(4) 0.026(4) 0.057(5) 0.000 -0.026(4) 0.000
C9 0.045(4) 0.030(4) 0.071(5) 0.000 -0.017(4) 0.000
C10 0.035(4) 0.025(4) 0.049(4) 0.000 -0.002(3) 0.000
C11 0.036(4) 0.022(3) 0.037(4) 0.000 -0.003(3) 0.000

loop_
_atom_type_symbol
_atom_type_description
_atom_type_scat_dispersion_real
_atom_type_scat_dispersion_imag
_atom_type_scat_source
C C 0.0033 0.0016 'International Tables Vol C Tables 4.2.6.8 and 6.1.1.4'
H H 0.0000 0.0000 'International Tables Vol C Tables 4.2.6.8 and 6.1.1.4'
N N 0.0061 0.0033 'International Tables Vol C Tables 4.2.6.8 and 6.1.1.4'
O O 0.0106 0.0060 'International Tables Vol C Tables 4.2.6.8 and 6.1.1.4'
Ag Ag -0.8971 1.1015 'International Tables Vol C Tables 4.2.6.8 and 6.1.1.4'

loop_
_geom_angle_atom_site_label_1
_geom_angle_atom_site_label_2
_geom_angle_atom_site_label_3
_geom_angle
_geom_angle_site_symmetry_1
_geom_angle_site_symmetry_3
_geom_angle_publ_flag
O1 Ag1 N3 108.39(9) . 2_554 ?
O1 Ag1 N3 108.39(9) . 8_665 ?
N3 Ag1 N3 115.97(15) 2_554 8_665 ?
O1 Ag1 N1 90.74(17) . . ?
N3 Ag1 N1 114.96(8) 2_554 . ?
N3 Ag1 N1 114.96(8) 8_665 . ?
C5 O1 Ag1 121.1(5) . . ?
C3 N1 C3 109.4(4) 7_565 . ?
C3 N1 C1 107.8(3) 7_565 . ?
C3 N1 C1 107.8(3) . . ?
C3 N1 Ag1 109.6(2) 7_565 . ?
C3 N1 Ag1 109.6(2) . . ?
C1 N1 Ag1 112.6(3) . . ?
C1 N2 C2 108.8(3) . 7_565 ?
C1 N2 C2 108.8(3) . . ?
C2 N2 C2 109.0(4) 7_565 . ?
C4 N3 C3 108.0(3) . . ?
C4 N3 C2 107.3(3) . . ?
C3 N3 C2 107.6(3) . . ?
C4 N3 Ag1 114.7(2) . 2 ?
C3 N3 Ag1 106.0(2) . 2 ?
C2 N3 Ag1 113.0(2) . 2 ?
O3 N4 O4 122.2(8) . . ?
O3 N4 C8 118.4(8) . . ?
O4 N4 C8 119.3(8) . . ?
O6 N5 O5 125.2(7) . . ?
O6 N5 C10 118.1(6) . . ?
O5 N5 C10 116.7(8) . . ?
N2 C1 N1 111.5(5) . . ?
N2 C2 N3 112.0(3) . . ?
N1 C3 N3 112.0(3) . . ?
N3 C4 N3 113.1(4) . 7_565 ?
O2 C5 O1 126.1(7) . . ?
O2 C5 C6 118.8(6) . . ?
O1 C5 C6 115.1(6) . . ?
C11 C6 C7 119.5(6) . . ?
C11 C6 C5 118.8(5) . . ?
C7 C6 C5 121.7(6) . . ?
C8 C7 C6 118.3(6) . . ?
C9 C8 C7 123.6(7) . . ?
C9 C8 N4 117.5(7) . . ?
C7 C8 N4 118.9(7) . . ?
C8 C9 C10 116.5(7) . . ?
C9 C10 C11 123.0(7) . . ?
C9 C10 N5 118.9(7) . . ?
C11 C10 N5 118.1(7) . . ?
C10 C11 C6 119.2(6) . . ?

loop_
_geom_bond_atom_site_label_1
_geom_bond_atom_site_label_2
_geom_bond_distance
_geom_bond_site_symmetry_2
_geom_bond_publ_flag
Ag1 O1 2.322(5) . ?
Ag1 N3 2.394(3) 2_554 ?
Ag1 N3 2.394(3) 8_665 ?
Ag1 N1 2.395(5) . ?
O1 C5 1.232(8) . ?
O2 C5 1.211(7) . ?
O3 N4 1.180(10) . ?
O4 N4 1.213(9) . ?
O5 N5 1.215(7) . ?
O6 N5 1.202(9) . ?
N1 C3 1.470(5) 7_565 ?
N1 C3 1.470(4) . ?
N1 C1 1.495(7) . ?
N2 C1 1.457(7) . ?
N2 C2 1.458(5) 7_565 ?
N2 C2 1.458(5) . ?
N3 C4 1.479(4) . ?
N3 C3 1.482(4) . ?
N3 C2 1.492(5) . ?
N3 Ag1 2.394(3) 2 ?
N4 C8 1.475(9) . ?
N5 C10 1.494(9) . ?
C4 N3 1.479(4) 7_565 ?
C5 C6 1.522(8) . ?
C6 C11 1.386(8) . ?
C6 C7 1.391(8) . ?
C7 C8 1.388(9) . ?
C8 C9 1.364(11) . ?
C9 C10 1.370(10) . ?
C10 C11 1.382(8) . ?
